data_1514131
loop_
_publ_author_name
'Zencirci, Neslihan'
'Griesser, Ulrich J.'
'Gelbrich, Thomas'
'Kahlenberg, Volker'
'Jetti, Ram K. R.'
'Apperley, David C.'
'Harris, Robin K.'

_publ_section_title
;
 New solvates of an old drug compound (phenobarbital): structure and
 stability.
;
_journal_issue 12
_journal_name_full 'The journal of physical chemistry. B'
_journal_page_first 3267
_journal_page_last 3280
_journal_paper_doi 10.1021/jp409201v
_journal_volume 118
_journal_year 2014
_chemical_formula_moiety 'C12 H12 N2 O3, C4 H8 O2'
_chemical_formula_sum 'C16 H20 N2 O5'
_chemical_formula_weight 320.34
_chemical_name_common 'phenobarbital dioxane monosolvate'
_chemical_name_systematic
;
 ?
;
_space_group_IT_number 14
_symmetry_cell_setting monoclinic
_symmetry_space_group_name_Hall '-P 2yn'
_symmetry_space_group_name_H-M 'P 1 21/n 1'
_audit_conform_dict_location ftp://ftp.iucr.org/pub/cif_core.dic
_audit_conform_dict_name cif_core.dic
_audit_conform_dict_version 2.3
_audit_creation_date 2009-08-19T18:50:02-00:00
_audit_creation_method 'WinGX routine CIF_UPDATE'
_cell_angle_alpha 90
_cell_angle_beta 92.028(2)
_cell_angle_gamma 90
_cell_formula_units_Z 4
_cell_length_a 10.6052(3)
_cell_length_b 10.5502(2)
_cell_length_c 14.6810(4)
_cell_measurement_reflns_used 4084
_cell_measurement_temperature 293(2)
_cell_measurement_theta_max 28.5696
_cell_measurement_theta_min 3.0199
_cell_volume 1641.58(7)
_computing_cell_refinement
;
        CrysAlisPro, Oxford Diffraction Ltd.,
        Version 1.171.33.41 (release 06-05-2009 CrysAlis171 .NET)
        (compiled May  6 2009,17:20:42)
;
_computing_data_collection
;
        CrysAlisPro, Oxford Diffraction Ltd.,
        Version 1.171.33.41 (release 06-05-2009 CrysAlis171 .NET)
        (compiled May  6 2009,17:20:42)
;
_computing_data_reduction
;
        CrysAlisPro, Oxford Diffraction Ltd.,
        Version 1.171.33.41 (release 06-05-2009 CrysAlis171 .NET)
        (compiled May  6 2009,17:20:42)
;
_computing_structure_refinement 'SHELXL-97 (Sheldrick, 1997)'
_diffrn_ambient_temperature 293(2)
_diffrn_detector_area_resol_mean 10.3575
_diffrn_measured_fraction_theta_full 0.997
_diffrn_measured_fraction_theta_max 0.997
_diffrn_measurement_device_type 'Xcalibur, Ruby, Gemini ultra'
_diffrn_measurement_method '\w scans'
_diffrn_radiation_monochromator graphite
_diffrn_radiation_type MoK\a
_diffrn_radiation_wavelength 0.71073
_diffrn_reflns_av_R_equivalents 0.0214
_diffrn_reflns_av_unetI/netI 0.0296
_diffrn_reflns_limit_h_max 12
_diffrn_reflns_limit_h_min -12
_diffrn_reflns_limit_k_max 12
_diffrn_reflns_limit_k_min -10
_diffrn_reflns_limit_l_max 12
_diffrn_reflns_limit_l_min -17
_diffrn_reflns_number 10031
_diffrn_reflns_theta_full 25
_diffrn_reflns_theta_max 25.24
_diffrn_reflns_theta_min 3.03
_exptl_absorpt_coefficient_mu 0.097
_exptl_absorpt_correction_T_max 0.9904
_exptl_absorpt_correction_T_min 0.9809
_exptl_absorpt_correction_type multi-scan
_exptl_absorpt_process_details
;
        CrysAlisPro, Oxford Diffraction Ltd.,
        Version 1.171.33.41 (release 06-05-2009 CrysAlis171 .NET)
        (compiled May  6 2009,17:20:42)
        Empirical absorption correction using spherical harmonics,
 implemented in SCALE3 ABSPACK scaling algorithm.
;
_exptl_crystal_colour colourless
_exptl_crystal_density_diffrn 1.296
_exptl_crystal_density_method 'not measured'
_exptl_crystal_description block
_exptl_crystal_F_000 680
_exptl_crystal_size_max 0.2
_exptl_crystal_size_mid 0.1
_exptl_crystal_size_min 0.1
_refine_diff_density_max 0.126
_refine_diff_density_min -0.129
_refine_diff_density_rms 0.028
_refine_ls_extinction_method none
_refine_ls_goodness_of_fit_ref 0.89
_refine_ls_hydrogen_treatment mixed
_refine_ls_matrix_type full
_refine_ls_number_parameters 266
_refine_ls_number_reflns 2965
_refine_ls_number_restraints 11
_refine_ls_restrained_S_all 0.889
_refine_ls_R_factor_all 0.0539
_refine_ls_R_factor_gt 0.035
_refine_ls_shift/su_max 0
_refine_ls_shift/su_mean 0
_refine_ls_structure_factor_coef Fsqd
_refine_ls_weighting_details 'calc w=1/[\s^2^(Fo^2^)+(0.0570P)^2^+0.0000P] where P=(Fo^2^+2Fc^2^)/3'
_refine_ls_weighting_scheme calc
_refine_ls_wR_factor_gt 0.0848
_refine_ls_wR_factor_ref 0.0885
_reflns_number_gt 1995
_reflns_number_total 2965
_reflns_threshold_expression >2sigma(I)
_cod_data_source_file jp409201v_si_002.cif
_cod_data_source_block Pbtl_dioxane_monosolvate_RT_09thg001
_cod_database_code 1514131

loop_
_symmetry_equiv_pos_as_xyz
'x, y, z'
'-x+1/2, y+1/2, -z+1/2'
'-x, -y, -z'
'x-1/2, -y-1/2, z-1/2'

loop_
_atom_site_label
_atom_site_type_symbol
_atom_site_fract_x
_atom_site_fract_y
_atom_site_fract_z
_atom_site_U_iso_or_equiv
_atom_site_adp_type
_atom_site_occupancy
_atom_site_symmetry_multiplicity
_atom_site_calc_flag
_atom_site_refinement_flags
_atom_site_disorder_assembly
_atom_site_disorder_group
O2 O 0.50617(10) 0.31270(10) 0.28809(9) 0.0754(4) Uani 1 1 d . . .
O4 O 0.18867(9) 0.57805(9) 0.21698(7) 0.0614(3) Uani 1 1 d . . .
O6 O 0.20653(10) 0.35258(9) 0.49651(7) 0.0632(3) Uani 1 1 d . . .
N1 N 0.35456(11) 0.33493(10) 0.39212(8) 0.0493(3) Uani 1 1 d D . .
H1N H 0.3948(13) 0.2825(12) 0.4274(10) 0.071(5) Uiso 1 1 d D . .
N3 N 0.33852(11) 0.43596(10) 0.25164(9) 0.0505(3) Uani 1 1 d D . .
H3N H 0.3685(13) 0.4480(13) 0.1990(7) 0.056(4) Uiso 1 1 d D . .
C2 C 0.40658(13) 0.35725(12) 0.30915(10) 0.0494(4) Uani 1 1 d . . .
C4 C 0.23135(12) 0.50016(11) 0.27024(9) 0.0423(3) Uani 1 1 d . . .
C5 C 0.16689(12) 0.46901(11) 0.35863(9) 0.0417(3) Uani 1 1 d . . .
C6 C 0.24293(13) 0.38109(11) 0.42201(9) 0.0442(3) Uani 1 1 d . . .
C7 C 0.14730(16) 0.59498(13) 0.40969(11) 0.0618(4) Uani 1 1 d . . .
H7A H 0.0999 0.6526 0.37 0.081(5) Uiso 1 1 calc R . .
H7B H 0.0974 0.5788 0.4626 0.060(4) Uiso 1 1 calc R . .
C8 C 0.2692(2) 0.65817(17) 0.44050(15) 0.0895(6) Uani 1 1 d . . .
H8A H 0.3152 0.6033 0.4819 0.115(8) Uiso 1 1 calc R . .
H8B H 0.251 0.7364 0.4707 0.121(7) Uiso 1 1 calc R . .
H8C H 0.3191 0.675 0.3885 0.103(7) Uiso 1 1 calc R . .
C9 C 0.04315(12) 0.40122(11) 0.33113(9) 0.0425(3) Uani 1 1 d . . .
C10 C -0.07379(14) 0.45765(15) 0.33668(11) 0.0636(4) Uani 1 1 d . . .
H10 H -0.0796 0.5403 0.3581 0.073(5) Uiso 1 1 calc R . .
C11 C -0.18213(15) 0.39255(19) 0.31079(13) 0.0783(5) Uani 1 1 d . . .
H11 H -0.2601 0.4319 0.3155 0.109(7) Uiso 1 1 calc R . .
C12 C -0.17681(16) 0.27192(18) 0.27847(13) 0.0770(5) Uani 1 1 d . . .
H12 H -0.2503 0.2287 0.2614 0.088(5) Uiso 1 1 calc R . .
C13 C -0.06201(15) 0.21549(15) 0.27156(13) 0.0735(5) Uani 1 1 d . . .
H13 H -0.057 0.1334 0.2489 0.088(6) Uiso 1 1 calc R . .
C14 C 0.04690(13) 0.27908(13) 0.29788(11) 0.0568(4) Uani 1 1 d . . .
H14 H 0.1244 0.2388 0.2931 0.053(4) Uiso 1 1 calc R . .
O1S O 0.47217(11) 0.12765(9) 0.48245(8) 0.0712(3) Uani 1 1 d D . .
C1S C 0.55337(19) 0.05815(15) 0.42677(13) 0.0758(5) Uani 1 1 d D . .
H1S1 H 0.64 0.0706 0.4482 0.064(5) Uiso 1 1 calc R . .
H1S2 H 0.5454 0.0895 0.3647 0.091(6) Uiso 1 1 calc R . .
C2S C 0.4770(2) 0.07934(15) 0.57204(12) 0.0768(5) Uani 1 1 d D . .
H2S1 H 0.4173 0.1249 0.6084 0.095(6) Uiso 1 1 calc R . .
H2S2 H 0.5607 0.0926 0.5991 0.095(6) Uiso 1 1 calc R . .
O2S O 0.4255(8) 0.4567(10) 0.0691(6) 0.059(2) Uani 0.5 1 d PD A 1
C3S C 0.5260(4) 0.3815(3) 0.0373(3) 0.0585(10) Uani 0.5 1 d PD . 1
H3S1 H 0.4953 0.326 -0.0112 0.054(8) Uiso 0.5 1 calc PR . 1
H3S2 H 0.5609 0.3295 0.0865 0.083(11) Uiso 0.5 1 calc PR . 1
C4S C 0.3740(5) 0.5318(5) -0.0026(4) 0.0584(13) Uani 0.5 1 d PD . 1
H4S1 H 0.3042 0.5815 0.0191 0.11(2) Uiso 0.5 1 calc PR . 1
H4S2 H 0.3422 0.4776 -0.0516 0.055(8) Uiso 0.5 1 calc PR . 1
O2S' O 0.4437(8) 0.4782(10) 0.0840(7) 0.058(2) Uani 0.5 1 d PD B 2
C3S' C 0.5708(4) 0.4431(5) 0.0695(3) 0.0709(12) Uani 0.5 1 d PD . 2
H3S3 H 0.5903 0.3665 0.1037 0.073(10) Uiso 0.5 1 calc PR . 2
H3S4 H 0.6263 0.5097 0.0928 0.132(19) Uiso 0.5 1 calc PR . 2
C4S' C 0.4040(5) 0.5787(5) 0.0261(4) 0.0615(14) Uani 0.5 1 d PD . 2
H4S3 H 0.4466 0.6558 0.046 0.14(2) Uiso 0.5 1 calc PR . 2
H4S4 H 0.3141 0.5915 0.0321 0.047(13) Uiso 0.5 1 calc PR . 2

loop_
_atom_site_aniso_label
_atom_site_aniso_U_11
_atom_site_aniso_U_22
_atom_site_aniso_U_33
_atom_site_aniso_U_23
_atom_site_aniso_U_13
_atom_site_aniso_U_12
O2 0.0450(6) 0.0814(7) 0.1013(10) 0.0276(6) 0.0236(6) 0.0108(5)
O4 0.0570(6) 0.0705(6) 0.0571(7) 0.0262(5) 0.0098(5) 0.0079(5)
O6 0.0836(8) 0.0695(6) 0.0373(6) 0.0096(5) 0.0122(5) -0.0103(5)
N1 0.0478(7) 0.0531(7) 0.0468(8) 0.0140(6) -0.0009(6) -0.0014(5)
N3 0.0477(7) 0.0618(7) 0.0429(7) 0.0148(6) 0.0171(6) 0.0045(5)
C2 0.0386(8) 0.0507(7) 0.0594(10) 0.0112(7) 0.0086(7) -0.0043(6)
C4 0.0422(8) 0.0450(7) 0.0401(8) 0.0059(6) 0.0061(6) -0.0049(6)
C5 0.0464(8) 0.0419(7) 0.0375(8) 0.0010(6) 0.0115(6) -0.0021(5)
C6 0.0519(8) 0.0445(7) 0.0364(8) 0.0003(6) 0.0037(6) -0.0136(6)
C7 0.0833(11) 0.0470(7) 0.0565(10) -0.0058(7) 0.0212(9) -0.0063(7)
C8 0.1214(16) 0.0628(11) 0.0851(15) -0.0193(10) 0.0154(14) -0.0299(11)
C9 0.0410(7) 0.0481(7) 0.0391(8) 0.0041(6) 0.0133(6) 0.0009(5)
C10 0.0542(10) 0.0700(10) 0.0676(11) -0.0026(8) 0.0151(8) 0.0112(7)
C11 0.0385(10) 0.1103(14) 0.0869(14) 0.0053(11) 0.0121(8) 0.0085(9)
C12 0.0503(10) 0.0923(13) 0.0879(14) 0.0117(10) -0.0017(9) -0.0177(9)
C13 0.0601(11) 0.0633(10) 0.0961(15) -0.0051(9) -0.0102(9) -0.0097(8)
C14 0.0422(8) 0.0566(9) 0.0716(11) -0.0063(7) 0.0020(7) 0.0013(7)
O1S 0.1014(9) 0.0529(6) 0.0586(8) 0.0111(5) -0.0069(6) 0.0094(5)
C1S 0.0928(14) 0.0697(11) 0.0647(12) 0.0161(9) 0.0019(10) 0.0041(9)
C2S 0.1127(16) 0.0640(10) 0.0526(11) 0.0021(8) -0.0107(11) 0.0090(10)
O2S 0.069(3) 0.055(3) 0.056(4) 0.008(3) 0.037(3) 0.003(2)
C3S 0.073(3) 0.051(2) 0.053(3) 0.0069(19) 0.025(2) 0.0123(18)
C4S 0.045(2) 0.073(3) 0.058(4) -0.012(2) 0.013(2) 0.010(2)
O2S' 0.063(3) 0.067(4) 0.045(3) 0.008(3) 0.0234(19) 0.015(3)
C3S' 0.067(3) 0.094(3) 0.053(3) 0.011(2) 0.021(2) 0.027(3)
C4S' 0.068(3) 0.067(3) 0.050(3) 0.003(2) 0.018(2) 0.022(3)

loop_
_atom_type_symbol
_atom_type_description
_atom_type_scat_dispersion_real
_atom_type_scat_dispersion_imag
_atom_type_scat_source
C C 0.0033 0.0016 'International Tables Vol C Tables 4.2.6.8 and 6.1.1.4'
H H 0 0 'International Tables Vol C Tables 4.2.6.8 and 6.1.1.4'
N N 0.0061 0.0033 'International Tables Vol C Tables 4.2.6.8 and 6.1.1.4'
O O 0.0106 0.006 'International Tables Vol C Tables 4.2.6.8 and 6.1.1.4'

loop_
_geom_angle_atom_site_label_1
_geom_angle_atom_site_label_2
_geom_angle_atom_site_label_3
_geom_angle
_geom_angle_site_symmetry_1
_geom_angle_site_symmetry_3
C6 N1 C2 127.06(12) . .
C6 N1 H1N 116.9(11) . .
C2 N1 H1N 115.9(11) . .
C4 N3 C2 127.15(12) . .
C4 N3 H3N 116.6(10) . .
C2 N3 H3N 116.3(10) . .
O2 C2 N3 121.65(13) . .
O2 C2 N1 122.86(13) . .
N3 C2 N1 115.48(12) . .
O4 C4 N3 120.31(12) . .
O4 C4 C5 121.84(11) . .
N3 C4 C5 117.85(11) . .
C4 C5 C6 114.05(11) . .
C4 C5 C9 106.35(10) . .
C6 C5 C9 107.80(9) . .
C4 C5 C7 107.46(10) . .
C6 C5 C7 107.75(11) . .
C9 C5 C7 113.59(11) . .
O6 C6 N1 120.60(13) . .
O6 C6 C5 121.60(12) . .
N1 C6 C5 117.80(11) . .
C8 C7 C5 113.40(14) . .
C8 C7 H7A 108.9 . .
C5 C7 H7A 108.9 . .
C8 C7 H7B 108.9 . .
C5 C7 H7B 108.9 . .
H7A C7 H7B 107.7 . .
C7 C8 H8A 109.5 . .
C7 C8 H8B 109.5 . .
H8A C8 H8B 109.5 . .
C7 C8 H8C 109.5 . .
H8A C8 H8C 109.5 . .
H8B C8 H8C 109.5 . .
C14 C9 C10 117.45(13) . .
C14 C9 C5 119.55(11) . .
C10 C9 C5 122.99(12) . .
C11 C10 C9 120.66(15) . .
C11 C10 H10 119.7 . .
C9 C10 H10 119.7 . .
C12 C11 C10 121.14(15) . .
C12 C11 H11 119.4 . .
C10 C11 H11 119.4 . .
C11 C12 C13 118.89(15) . .
C11 C12 H12 120.6 . .
C13 C12 H12 120.6 . .
C12 C13 C14 120.55(15) . .
C12 C13 H13 119.7 . .
C14 C13 H13 119.7 . .
C9 C14 C13 121.30(13) . .
C9 C14 H14 119.4 . .
C13 C14 H14 119.4 . .
C2S O1S C1S 110.45(12) . .
O1S C1S C2S 111.29(15) . 3_656
O1S C1S H1S1 109.4 . .
C2S C1S H1S1 109.4 3_656 .
O1S C1S H1S2 109.4 . .
C2S C1S H1S2 109.4 3_656 .
H1S1 C1S H1S2 108 . .
O1S C2S C1S 111.29(14) . 3_656
O1S C2S H2S1 109.4 . .
C1S C2S H2S1 109.4 3_656 .
O1S C2S H2S2 109.4 . .
C1S C2S H2S2 109.4 3_656 .
H2S1 C2S H2S2 108 . .
C4S O2S C3S 110.1(6) . .
O2S C3S C4S 108.6(5) . 3_665
O2S C3S H3S1 110 . .
C4S C3S H3S1 110 3_665 .
O2S C3S H3S2 110 . .
C4S C3S H3S2 110 3_665 .
H3S1 C3S H3S2 108.4 . .
O2S C4S C3S 109.6(6) . 3_665
O2S C4S H4S1 109.8 . .
C3S C4S H4S1 109.8 3_665 .
O2S C4S H4S2 109.8 . .
C3S C4S H4S2 109.8 3_665 .
H4S1 C4S H4S2 108.2 . .
C4S' O2S' C3S' 111.6(6) . .
O2S' C3S' C4S' 113.1(6) . 3_665
O2S' C3S' H3S3 109 . .
C4S' C3S' H3S3 109 3_665 .
O2S' C3S' H3S4 109 . .
C4S' C3S' H3S4 109 3_665 .
H3S3 C3S' H3S4 107.8 . .
O2S' C4S' C3S' 113.6(6) . 3_665
O2S' C4S' H4S3 108.8 . .
C3S' C4S' H4S3 108.8 3_665 .
O2S' C4S' H4S4 108.8 . .
C3S' C4S' H4S4 108.8 3_665 .
H4S3 C4S' H4S4 107.7 . .

loop_
_geom_bond_atom_site_label_1
_geom_bond_atom_site_label_2
_geom_bond_distance
_geom_bond_site_symmetry_2
O2 C2 1.2063(16) .
O4 C4 1.2110(14) .
O6 C6 1.2106(16) .
N1 C6 1.3667(17) .
N1 C2 1.3752(18) .
N1 H1N 0.861(9) .
N3 C4 1.3591(17) .
N3 C2 1.3712(18) .
N3 H3N 0.856(9) .
C4 C5 1.5239(18) .
C5 C6 1.5243(18) .
C5 C9 1.5360(18) .
C5 C7 1.5435(18) .
C7 C8 1.510(2) .
C7 H7A 0.97 .
C7 H7B 0.97 .
C8 H8A 0.96 .
C8 H8B 0.96 .
C8 H8C 0.96 .
C9 C14 1.3790(18) .
C9 C10 1.3807(19) .
C10 C11 1.380(2) .
C10 H10 0.93 .
C11 C12 1.360(2) .
C11 H11 0.93 .
C12 C13 1.362(2) .
C12 H12 0.93 .
C13 C14 1.379(2) .
C13 H13 0.93 .
C14 H14 0.93 .
O1S C2S 1.4099(19) .
O1S C1S 1.413(2) .
C1S C2S 1.486(2) 3_656
C1S H1S1 0.97 .
C1S H1S2 0.97 .
C2S C1S 1.486(2) 3_656
C2S H2S1 0.97 .
C2S H2S2 0.97 .
O2S C4S 1.412(5) .
O2S C3S 1.421(5) .
C3S C4S 1.503(7) 3_665
C3S H3S1 0.97 .
C3S H3S2 0.97 .
C4S C3S 1.503(7) 3_665
C4S H4S1 0.97 .
C4S H4S2 0.97 .
O2S' C4S' 1.414(5) .
O2S' C3S' 1.422(5) .
C3S' C4S' 1.456(7) 3_665
C3S' H3S3 0.97 .
C3S' H3S4 0.97 .
C4S' C3S' 1.456(7) 3_665
C4S' H4S3 0.97 .
C4S' H4S4 0.97 .

loop_
_geom_hbond_atom_site_label_D
_geom_hbond_atom_site_label_H
_geom_hbond_atom_site_label_A
_geom_hbond_distance_DH
_geom_hbond_distance_HA
_geom_hbond_distance_DA
_geom_hbond_angle_DHA
N1 H1N O1S 0.861(9) 1.987(10) 2.8248(15) 164.2(15)
N3 H3N O2S 0.856(9) 2.023(12) 2.873(8) 172.5(14)
N3 H3N O2S' 0.856(9) 1.919(12) 2.773(8) 177.0(15)
